data_1553034
loop_
_publ_author_name
'Liu, Cheng-Hang'
'Yu, Zhi-Xiang'

_publ_section_title
;
 Gold(i)- and platinum(iv)-catalyzed intramolecular annulations of allenes
 towards furans
;
_journal_issue 10
_journal_name_full 'Org. Chem. Front.'
_journal_page_first 1205
_journal_paper_doi 10.1039/C4QO00223G
_journal_volume 1
_journal_year 2014
_chemical_formula_moiety 'C21 H17 Br2 N O3 S'
_chemical_formula_sum 'C21 H17 Br2 N O3 S'
_chemical_formula_weight 523.24
_chemical_properties_physical Oxygen-sensitive
_space_group_crystal_system monoclinic
_space_group_IT_number 4
_space_group_name_Hall 'P 2yb'
_space_group_name_H-M_alt 'P 1 21 1'
_atom_sites_solution_hydrogens geom
_atom_sites_solution_primary iterative
_audit_creation_date 2014-04-28
_audit_creation_method
;
  Olex2 1.2
  (compiled Apr 23 2013 17:54:37, GUI svn.r4466)
;
_cell_angle_alpha 90
_cell_angle_beta 106.900(7)
_cell_angle_gamma 90
_cell_formula_units_Z 2
_cell_length_a 9.4812(7)
_cell_length_b 8.1107(6)
_cell_length_c 13.3671(9)
_cell_measurement_reflns_used 1847
_cell_measurement_temperature 180.00(10)
_cell_measurement_theta_max 27.6410
_cell_measurement_theta_min 3.4420
_cell_volume 983.53(13)
_computing_cell_refinement
;
CrysAlisPro, Agilent Technologies,
Version 1.171.36.32 (release 02-08-2013 CrysAlis171 .NET)
(compiled Aug  2 2013,16:46:58)
;
_computing_data_collection
;
CrysAlisPro, Agilent Technologies,
Version 1.171.36.32 (release 02-08-2013 CrysAlis171 .NET)
(compiled Aug  2 2013,16:46:58)
;
_computing_data_reduction
;
CrysAlisPro, Agilent Technologies,
Version 1.171.36.32 (release 02-08-2013 CrysAlis171 .NET)
(compiled Aug  2 2013,16:46:58)
;
_computing_molecular_graphics
;
O. V. Dolomanov, L. J. Bourhis, R. J. Gildea, J. A. K. Howard and H. Puschmann,
OLEX2: a complete structure solution, refinement and analysis program.
J. Appl. Cryst. (2009). 42, 339-341.
;
_computing_publication_material
;
O. V. Dolomanov, L. J. Bourhis, R. J. Gildea, J. A. K. Howard and H. Puschmann,
OLEX2: a complete structure solution, refinement and analysis program.
J. Appl. Cryst. (2009). 42, 339-341.
;
_computing_structure_refinement
;
XL, G.M. Sheldrick, Acta Cryst.
(2008). A64, 112-122
;
_computing_structure_solution 'SUPERFLIP, J. Appl. Cryst. (2007) 40, 786-790'
_diffrn_ambient_temperature 180.00(10)
_diffrn_detector_area_resol_mean 10.3914
_diffrn_measured_fraction_theta_full 0.9861
_diffrn_measured_fraction_theta_max 0.6080
_diffrn_measurement_details
;
#__ type_ start__ end____ width___ exp.time_
  1 omega  -23.00   56.00   1.0000    5.0000
omega____ theta____ kappa____ phi______ frames
    -       10.7017   77.0000    0.0000 79

#__ type_ start__ end____ width___ exp.time_
  2 omega    2.00   83.00   1.0000    5.0000
omega____ theta____ kappa____ phi______ frames
    -       10.7017   38.0000  -90.0000 81
;
_diffrn_measurement_device_type 'SuperNova, Dual, Cu at zero, Atlas'
_diffrn_measurement_method '\w scans'
_diffrn_orient_matrix_UB_11 -0.0685271000
_diffrn_orient_matrix_UB_12 0.0195340000
_diffrn_orient_matrix_UB_13 0.0085188000
_diffrn_orient_matrix_UB_21 -0.0368990000
_diffrn_orient_matrix_UB_22 -0.0179044000
_diffrn_orient_matrix_UB_23 -0.0531300000
_diffrn_orient_matrix_UB_31 -0.0082272000
_diffrn_orient_matrix_UB_32 -0.0832808000
_diffrn_orient_matrix_UB_33 0.0134284000
_diffrn_radiation_monochromator mirror
_diffrn_radiation_type 'Mo K\a'
_diffrn_radiation_wavelength 0.7107
_diffrn_reflns_av_R_equivalents 0.0673
_diffrn_reflns_av_unetI/netI 0.0996
_diffrn_reflns_Laue_measured_fraction_full 0.988
_diffrn_reflns_Laue_measured_fraction_max 0.988
_diffrn_reflns_limit_h_max 11
_diffrn_reflns_limit_h_min -11
_diffrn_reflns_limit_k_max 9
_diffrn_reflns_limit_k_min -7
_diffrn_reflns_limit_l_max 12
_diffrn_reflns_limit_l_min -16
_diffrn_reflns_number 3819
_diffrn_reflns_point_group_measured_fraction_full 0.750
_diffrn_reflns_point_group_measured_fraction_max 0.737
_diffrn_reflns_theta_full 25.242
_diffrn_reflns_theta_max 26.020
_diffrn_reflns_theta_min 2.974
_diffrn_source 'SuperNova (Mo) X-ray Source'
_exptl_absorpt_coefficient_mu 4.250
_exptl_absorpt_correction_T_max 1.00000
_exptl_absorpt_correction_T_min 0.56240
_exptl_absorpt_correction_type multi-scan
_exptl_absorpt_process_details
;
CrysAlisPro, Agilent Technologies,
Version 1.171.36.32 (release 02-08-2013 CrysAlis171 .NET)
(compiled Aug  2 2013,16:46:58)
Empirical absorption correction using spherical harmonics,
 implemented in SCALE3 ABSPACK scaling algorithm.
;
_exptl_crystal_colour 'colorless '
_exptl_crystal_density_diffrn 1.767
_exptl_crystal_F_000 520
_exptl_crystal_recrystallization_method 'Re-crystallisation from solvent: DCM/n-Octane'
_exptl_crystal_size_max 0.2
_exptl_crystal_size_mid 0.1
_exptl_crystal_size_min 0.1
_refine_diff_density_max 0.865
_refine_diff_density_min -0.759
_refine_diff_density_rms 0.135
_refine_ls_abs_structure_details
;
 Classical Flack method preferred over Parsons because s.u. lower.
;
_refine_ls_abs_structure_Flack -0.04(3)
_refine_ls_extinction_method none
_refine_ls_goodness_of_fit_ref 1.013
_refine_ls_hydrogen_treatment constr
_refine_ls_matrix_type full
_refine_ls_number_parameters 253
_refine_ls_number_reflns 2860
_refine_ls_number_restraints 1
_refine_ls_restrained_S_all 1.012
_refine_ls_R_factor_all 0.0816
_refine_ls_R_factor_gt 0.0628
_refine_ls_shift/su_max 0.021
_refine_ls_shift/su_mean 0.003
_refine_ls_structure_factor_coef Fsqd
_refine_ls_weighting_details 'w=1/[\s^2^(Fo^2^)+(0.1020P)^2^+0.1273P] where P=(Fo^2^+2Fc^2^)/3'
_refine_ls_weighting_scheme calc
_refine_ls_wR_factor_gt 0.1638
_refine_ls_wR_factor_ref 0.1843
_reflns_Friedel_coverage 0.389
_reflns_Friedel_fraction_full 0.473
_reflns_Friedel_fraction_max 0.446
_reflns_number_gt 2264
_reflns_number_total 2860
_reflns_threshold_expression 'I > 2\s(I)'
_cod_data_source_file c4qo00223g2.cif
_cod_data_source_block 3
_cod_original_cell_volume 983.53(12)
_cod_database_code 1553034
_chemical_oxdiff_formula 'C21 O3 Br2 N1 S1'
_reflns_odcompleteness_completeness 98.61
_reflns_odcompleteness_iscentric 1
_reflns_odcompleteness_theta 25.97
_olex2_refinement_description
;
1. Fixed Uiso
 At 1.2 times of:
  All C(H) groups, All C(H,H) groups
2.a Secondary CH2 refined with riding coordinates:
 C1(H1A,H1B), C7(H7A,H7B), C9(H9A,H9B)
2.b Aromatic/amide H refined with riding coordinates:
 C3(H3), C4(H4), C8(H8), C11(H11), C12(H12), C14(H14), C15(H15), C17(H17),
 C18(H18), C20(H20), C21(H21)
;
_shelx_estimated_absorpt_t_max 0.676
_shelx_estimated_absorpt_t_min 0.484
_shelx_space_group_comment
;
The symmetry employed for this shelxl refinement is uniquely defined
by the following loop, which should always be used as a source of
symmetry information in preference to the above space-group names.
They are only intended as comments.
;
_shelxl_version_number 2013-3

loop_
_space_group_symop_operation_xyz
'x, y, z'
'-x, y+1/2, -z'

loop_
_atom_site_label
_atom_site_type_symbol
_atom_site_fract_x
_atom_site_fract_y
_atom_site_fract_z
_atom_site_U_iso_or_equiv
_atom_site_adp_type
_atom_site_occupancy
_atom_site_site_symmetry_order
_atom_site_calc_flag
_atom_site_refinement_flags_posn
_atom_site_refinement_flags_adp
Br1 Br 0.06816(17) 0.5465(2) -0.48339(11) 0.0515(5) Uani 1 1 d . .
Br2 Br 1.38424(19) -0.2423(2) 0.42196(12) 0.0561(5) Uani 1 1 d . .
C1 C 0.9010(12) 0.3807(16) 0.2467(9) 0.026(3) Uani 1 1 d . .
H1A H 0.9469 0.2874 0.2924 0.031 Uiso 1 1 calc R U
H1B H 0.9532 0.4833 0.2763 0.031 Uiso 1 1 calc R U
C2 C 0.7417(13) 0.3935(17) 0.2402(9) 0.028(3) Uani 1 1 d . .
C3 C 0.6763(15) 0.4605(18) 0.3156(10) 0.034(3) Uani 1 1 d . .
H3 H 0.7259 0.5050 0.3823 0.040 Uiso 1 1 calc R U
C4 C 0.5277(15) 0.447(2) 0.2710(12) 0.041(4) Uani 1 1 d . .
H4 H 0.4545 0.4816 0.3021 0.049 Uiso 1 1 calc R U
C5 C 0.6328(12) 0.3440(16) 0.1573(9) 0.024(3) Uani 1 1 d . .
C6 C 0.6521(13) 0.2650(16) 0.0629(8) 0.024(2) Uani 1 1 d . .
C7 C 0.8137(11) 0.2219(15) 0.0824(10) 0.025(3) Uani 1 1 d . .
H7A H 0.8360 0.1197 0.1246 0.031 Uiso 1 1 calc R U
H7B H 0.8328 0.2002 0.0147 0.031 Uiso 1 1 calc R U
C8 C 0.5506(12) 0.2291(17) -0.0240(10) 0.029(3) Uani 1 1 d . .
H8 H 0.5845 0.1829 -0.0781 0.035 Uiso 1 1 calc R U
C9 C 0.3870(13) 0.252(2) -0.0486(9) 0.033(3) Uani 1 1 d . .
H9A H 0.3674 0.3260 0.0049 0.039 Uiso 1 1 calc R U
H9B H 0.3417 0.1441 -0.0426 0.039 Uiso 1 1 calc R U
C10 C 0.3124(12) 0.3227(16) -0.1546(10) 0.027(3) Uani 1 1 d . .
C11 C 0.3878(13) 0.4199(16) -0.2085(10) 0.030(3) Uani 1 1 d . .
H11 H 0.4901 0.4397 -0.1781 0.036 Uiso 1 1 calc R U
C12 C 0.3175(15) 0.4880(17) -0.3047(12) 0.037(3) Uani 1 1 d . .
H12 H 0.3700 0.5582 -0.3382 0.045 Uiso 1 1 calc R U
C13 C 0.1663(14) 0.4526(17) -0.3534(10) 0.031(3) Uani 1 1 d . .
C14 C 0.0921(14) 0.3550(18) -0.2984(10) 0.035(3) Uani 1 1 d . .
H14 H -0.0101 0.3336 -0.3282 0.042 Uiso 1 1 calc R U
C15 C 0.1627(14) 0.2906(18) -0.2038(11) 0.037(3) Uani 1 1 d . .
H15 H 0.1098 0.2219 -0.1697 0.045 Uiso 1 1 calc R U
C16 C 1.1745(12) 0.1947(15) 0.2066(10) 0.024(3) Uani 1 1 d . .
C17 C 1.1766(12) 0.0403(17) 0.1644(9) 0.026(3) Uani 1 1 d . .
H17 H 1.1345 0.0243 0.0914 0.031 Uiso 1 1 calc R U
C18 C 1.2395(13) -0.0923(16) 0.2273(11) 0.030(3) Uani 1 1 d . .
H18 H 1.2409 -0.1994 0.1988 0.036 Uiso 1 1 calc R U
C19 C 1.3003(13) -0.0623(18) 0.3332(10) 0.030(3) Uani 1 1 d . .
C20 C 1.2991(13) 0.091(2) 0.3772(9) 0.037(3) Uani 1 1 d . .
H20 H 1.3404 0.1071 0.4502 0.044 Uiso 1 1 calc R U
C21 C 1.2365(12) 0.2190(16) 0.3125(10) 0.029(3) Uani 1 1 d . .
H21 H 1.2360 0.3262 0.3411 0.035 Uiso 1 1 calc R U
N1 N 0.9116(10) 0.3534(12) 0.1370(7) 0.022(2) Uani 1 1 d . .
O1 O 0.5000(9) 0.3730(13) 0.1728(7) 0.033(2) Uani 1 1 d . .
O2 O 1.1460(10) 0.5091(11) 0.1778(8) 0.034(2) Uani 1 1 d . .
O3 O 1.0715(9) 0.3265(13) 0.0217(6) 0.035(2) Uani 1 1 d . .
S1 S 1.0804(3) 0.3591(4) 0.1301(2) 0.0280(7) Uani 1 1 d . .

loop_
_atom_site_aniso_label
_atom_site_aniso_U_11
_atom_site_aniso_U_22
_atom_site_aniso_U_33
_atom_site_aniso_U_23
_atom_site_aniso_U_13
_atom_site_aniso_U_12
Br1 0.0491(8) 0.0675(11) 0.0313(7) 0.0067(7) 0.0014(6) 0.0015(8)
Br2 0.0637(10) 0.0573(10) 0.0484(9) 0.0220(8) 0.0181(7) 0.0276(9)
C1 0.027(6) 0.030(7) 0.019(6) -0.007(5) 0.002(5) 0.000(5)
C2 0.030(6) 0.031(7) 0.025(6) -0.002(5) 0.012(5) 0.004(6)
C3 0.039(7) 0.040(8) 0.025(7) 0.012(6) 0.014(6) 0.003(6)
C4 0.031(7) 0.051(9) 0.047(9) -0.002(7) 0.020(6) 0.004(7)
C5 0.022(6) 0.030(7) 0.020(6) 0.001(5) 0.006(5) 0.001(5)
C6 0.035(6) 0.020(6) 0.022(6) 0.000(5) 0.014(5) -0.002(6)
C7 0.017(5) 0.028(7) 0.032(7) -0.001(5) 0.007(5) -0.001(5)
C8 0.020(6) 0.034(8) 0.031(7) -0.004(6) 0.003(5) 0.000(5)
C9 0.026(6) 0.041(8) 0.029(6) -0.011(7) 0.007(5) -0.006(6)
C10 0.018(5) 0.030(7) 0.034(7) 0.002(5) 0.007(5) -0.001(5)
C11 0.018(6) 0.036(7) 0.035(7) -0.012(6) 0.005(5) -0.003(5)
C12 0.037(7) 0.029(8) 0.050(9) 0.011(6) 0.018(7) -0.007(6)
C13 0.038(7) 0.030(7) 0.023(7) 0.002(6) 0.005(6) -0.002(6)
C14 0.030(6) 0.035(8) 0.037(7) -0.016(7) 0.004(6) 0.002(6)
C15 0.034(7) 0.033(8) 0.041(8) 0.006(7) 0.005(6) -0.003(6)
C16 0.019(5) 0.028(7) 0.022(6) 0.000(5) 0.000(5) -0.003(5)
C17 0.024(6) 0.031(7) 0.020(6) -0.005(6) 0.000(4) -0.006(6)
C18 0.021(6) 0.027(7) 0.043(8) 0.007(6) 0.010(6) 0.010(5)
C19 0.018(6) 0.045(8) 0.024(7) 0.006(6) -0.001(5) 0.008(6)
C20 0.028(6) 0.061(10) 0.020(6) 0.003(7) 0.005(5) -0.006(7)
C21 0.015(5) 0.027(7) 0.042(8) 0.009(6) 0.005(5) 0.000(5)
N1 0.027(5) 0.022(5) 0.019(5) 0.004(4) 0.006(4) 0.000(4)
O1 0.027(4) 0.047(6) 0.027(5) -0.002(4) 0.009(4) -0.003(4)
O2 0.030(5) 0.026(5) 0.046(6) 0.005(4) 0.011(4) -0.001(4)
O3 0.027(4) 0.050(6) 0.030(5) 0.008(4) 0.012(4) 0.008(4)
S1 0.0230(14) 0.0302(17) 0.0305(16) 0.0018(14) 0.0071(12) -0.0003(13)

loop_
_atom_type_symbol
_atom_type_description
_atom_type_scat_dispersion_real
_atom_type_scat_dispersion_imag
_atom_type_scat_source
C C 0.0033 0.0016 'International Tables Vol C Tables 4.2.6.8 and 6.1.1.4'
H H 0.0000 0.0000 'International Tables Vol C Tables 4.2.6.8 and 6.1.1.4'
Br Br -0.2901 2.4595 'International Tables Vol C Tables 4.2.6.8 and 6.1.1.4'
N N 0.0061 0.0033 'International Tables Vol C Tables 4.2.6.8 and 6.1.1.4'
O O 0.0106 0.0060 'International Tables Vol C Tables 4.2.6.8 and 6.1.1.4'
S S 0.1246 0.1234 'International Tables Vol C Tables 4.2.6.8 and 6.1.1.4'

loop_
_geom_angle_atom_site_label_1
_geom_angle_atom_site_label_2
_geom_angle_atom_site_label_3
_geom_angle
H1A C1 H1B 108.5
C2 C1 H1A 110.2
C2 C1 H1B 110.2
C2 C1 N1 107.7(9)
N1 C1 H1A 110.2
N1 C1 H1B 110.2
C3 C2 C1 128.5(11)
C5 C2 C1 123.5(11)
C5 C2 C3 108.0(11)
C2 C3 H3 127.3
C4 C3 C2 105.3(12)
C4 C3 H3 127.3
C3 C4 H4 125.2
C3 C4 O1 109.5(11)
O1 C4 H4 125.2
C2 C5 C6 125.6(11)
C2 C5 O1 110.5(10)
O1 C5 C6 123.9(10)
C5 C6 C7 108.9(10)
C8 C6 C5 128.0(11)
C8 C6 C7 123.1(11)
C6 C7 H7A 109.1
C6 C7 H7B 109.1
H7A C7 H7B 107.9
N1 C7 C6 112.3(10)
N1 C7 H7A 109.1
N1 C7 H7B 109.1
C6 C8 H8 116.1
C6 C8 C9 127.8(12)
C9 C8 H8 116.1
C8 C9 H9A 108.4
C8 C9 H9B 108.4
C8 C9 C10 115.3(10)
H9A C9 H9B 107.5
C10 C9 H9A 108.4
C10 C9 H9B 108.4
C11 C10 C9 122.0(10)
C11 C10 C15 117.6(12)
C15 C10 C9 120.4(12)
C10 C11 H11 119.1
C12 C11 C10 121.7(11)
C12 C11 H11 119.1
C11 C12 H12 120.1
C11 C12 C13 119.7(12)
C13 C12 H12 120.2
C12 C13 Br1 120.3(10)
C14 C13 Br1 121.7(10)
C14 C13 C12 117.9(12)
C13 C14 H14 119.3
C15 C14 C13 121.4(12)
C15 C14 H14 119.3
C10 C15 H15 119.2
C14 C15 C10 121.6(13)
C14 C15 H15 119.2
C17 C16 C21 119.8(11)
C17 C16 S1 121.1(9)
C21 C16 S1 118.8(9)
C16 C17 H17 119.6
C16 C17 C18 120.8(11)
C18 C17 H17 119.6
C17 C18 H18 121.3
C17 C18 C19 117.4(12)
C19 C18 H18 121.3
C18 C19 Br2 118.5(10)
C20 C19 Br2 118.6(9)
C20 C19 C18 122.9(12)
C19 C20 H20 120.9
C19 C20 C21 118.1(12)
C21 C20 H20 120.9
C16 C21 H21 119.5
C20 C21 C16 121.0(12)
C20 C21 H21 119.5
C1 N1 S1 113.1(7)
C7 N1 C1 112.3(9)
C7 N1 S1 118.9(8)
C5 O1 C4 106.7(9)
N1 S1 C16 106.6(5)
O2 S1 C16 107.7(6)
O2 S1 N1 107.8(5)
O2 S1 O3 119.5(6)
O3 S1 C16 108.4(6)
O3 S1 N1 106.1(5)

loop_
_geom_bond_atom_site_label_1
_geom_bond_atom_site_label_2
_geom_bond_distance
Br1 C13 1.877(13)
Br2 C19 1.904(13)
C1 H1A 0.9900
C1 H1B 0.9900
C1 C2 1.491(16)
C1 N1 1.514(14)
C2 C3 1.434(18)
C2 C5 1.338(17)
C3 H3 0.9500
C3 C4 1.365(19)
C4 H4 0.9500
C4 O1 1.396(17)
C5 C6 1.473(16)
C5 O1 1.355(14)
C6 C7 1.519(16)
C6 C8 1.308(16)
C7 H7A 0.9900
C7 H7B 0.9900
C7 N1 1.462(15)
C8 H8 0.9500
C8 C9 1.501(16)
C9 H9A 0.9900
C9 H9B 0.9900
C9 C10 1.501(18)
C10 C11 1.396(19)
C10 C15 1.404(17)
C11 H11 0.9500
C11 C12 1.380(19)
C12 H12 0.9500
C12 C13 1.421(18)
C13 C14 1.40(2)
C14 H14 0.9500
C14 C15 1.352(19)
C15 H15 0.9500
C16 C17 1.376(19)
C16 C21 1.380(18)
C16 S1 1.758(12)
C17 H17 0.9500
C17 C18 1.388(18)
C18 H18 0.9500
C18 C19 1.386(19)
C19 C20 1.37(2)
C20 H20 0.9500
C20 C21 1.372(18)
C21 H21 0.9500
N1 S1 1.631(10)
O2 S1 1.429(10)
O3 S1 1.450(9)
